data_2009637
loop_
_publ_author_name
'Sabatino, P.'
'Recanatini, M.'
'Tumiatti, V.'
'Melchiorre, C.'

_publ_section_title
;
 Structural studies on the antimuscarinic agents spiro-DAMP and
 hydroxy-DAMP, and comparison with related compounds
;
_journal_issue 4
_journal_name_full 'Acta Crystallographica Section C'
_journal_page_first 640
_journal_page_last 645
_journal_paper_doi 10.1107/S0108270193010017
_journal_volume 50
_journal_year 1994
_chemical_formula_moiety 'C21 H24 N1 O3 1+ , I1 1-'
_chemical_formula_sum 'C21 H24 I N O3'
_chemical_formula_weight 465.3
_symmetry_cell_setting orthorhombic
_symmetry_space_group_name_Hall '-P 2ac 2ab'
_symmetry_space_group_name_H-M 'P b c a'
_atom_type_scat_source IntTabIV
_cell_angle_alpha 90.
_cell_angle_beta 90.
_cell_angle_gamma 90.
_cell_formula_units_Z 8
_cell_length_a 18.1450(10)
_cell_length_b 10.364(4)
_cell_length_c 21.596(4)
_cell_measurement_reflns_used 25
_cell_measurement_temperature 293
_cell_measurement_theta_max 11
_cell_measurement_theta_min 7
_cell_volume 4061.2(18)
_diffrn_measurement_device 'Enraf-Nonius CAD-4'
_diffrn_measurement_method \w/2\q
_diffrn_radiation_type MoK\a
_diffrn_radiation_wavelength 0.71069
_diffrn_reflns_limit_h_max 12
_diffrn_reflns_limit_h_min 0
_diffrn_reflns_limit_k_max 21
_diffrn_reflns_limit_k_min 0
_diffrn_reflns_limit_l_max 25
_diffrn_reflns_limit_l_min 0
_diffrn_reflns_number 4016
_diffrn_reflns_theta_max 25
_diffrn_standards_decay_% none
_diffrn_standards_interval_time 160
_diffrn_standards_number 3
_exptl_absorpt_coefficient_mu 1.58
_exptl_absorpt_correction_type none
_exptl_crystal_colour 'transparent yellow'
_exptl_crystal_density_diffrn 1.52
_exptl_crystal_description prismatic
_exptl_crystal_size_max 0.35
_exptl_crystal_size_mid 0.28
_exptl_crystal_size_min 0.15
_refine_diff_density_max 0.4
_refine_diff_density_min 0.35
_refine_ls_goodness_of_fit_obs 1.04
_refine_ls_hydrogen_treatment 'H atoms refined as riding models'
_refine_ls_number_parameters 178
_refine_ls_number_reflns 1359
_refine_ls_R_factor_obs 0.039
_refine_ls_shift/esd_max 0.01
_refine_ls_structure_factor_coef F
_refine_ls_weighting_details 'w = 0.8542/[\s^2^(F~o~) + 0.00192(F~o~^2^)]'
_refine_ls_weighting_scheme calc
_refine_ls_wR_factor_obs 0.042
_reflns_number_observed 1359
_reflns_number_total 2696
_reflns_observed_criterion I>2\s(I)
_cod_data_source_file na1044.cif
_cod_data_source_block na1044a
_cod_depositor_comments
;
The following automatic conversions were performed:

'_refine_ls_weighting_scheme' value 'w = 0.8542/[\s^2^(F~o~) +
0.00192(F~o~^2^)]' was changed to 'calc'. New tag
'_refine_ls_weighting_details' was created. The value of the new tag
was set to 'w = 0.8542/[\s^2^(F~o~) + 0.00192(F~o~^2^)]'.

Automatic conversion script
Id: cif_fix_values 3143 2015-03-26 13:38:13Z robertas 
;
_cod_original_cell_volume 4061.0(10)
_cod_original_formula_sum 'C21 H24 I1 N1 O3'
_cod_database_code 2009637

loop_
_atom_site_label
_atom_site_fract_x
_atom_site_fract_y
_atom_site_fract_z
_atom_site_U_iso_or_equiv
I(1) .38134(4) .16373(7) .32416(4) .0669(5)
C(1) .3800(4) .7629(7) .2055(4) .043(5)
C(2) .4177(5) .8008(7) .2648(4) .045(6)
C(3) .3805(6) .7369(8) .3191(4) .052(6)
N(4) .3768(4) .5915(6) .3142(3) .040(4)
C(5) .3413(5) .5545(8) .2534(4) .043(5)
C(6) .3793(4) .6167(7) .1998(4) .046(5)
O(7) .3052(3) .8105(6) .2058(3) .048(4)
C(8) .2911(5) .8735(9) .1530(4) .041(6)
O(9) .2323(3) .9222(6) .1424(3) .052(4)
C(10) .3598(4) .8730(8) .1115(4) .037(5)
O(11) .4149(3) .8260(6) .1549(2) .038(3)
C(12) .3807(5) 1.0085(8) .0921(3) .040(2)
C(13) .3752(5) 1.1082(9) .1328(4) .054(2)
C(14) .3980(6) 1.2291(11) .1193(5) .075(3)
C(15) .4229(6) 1.2513(13) .0608(5) .079(3)
C(16) .4297(7) 1.1539(10) .0168(6) .081(3)
C(17) .4080(5) 1.0342(9) .0353(4) .059(3)
C(18) .3478(5) .7772(8) .0585(4) .040(2)
C(19) .4006(5) .6859(9) .0432(4) .053(3)
C(20) .3889(6) .5988(11) -.0054(5) .059(3)
C(21) .3268(6) .6068(11) -.0389(5) .069(3)
C(22) .2735(6) .6971(10) -.0248(5) .068(3)
C(23) .2838(5) .7831(10) .0234(4) .055(3)
C(41) .4529(5) .5353(8) .3211(4) .056(6)
C(42) .3302(6) .5408(10) .3652(5) .058(7)
H(21) .4746 .7710 .2630 ?
H(22) .4148 .9043 .2703 ?
H(31) .3250 .7738 .3226 ?
H(32) .4108 .7611 .3605 ?
H(51) .2843 .5846 .2541 ?
H(52) .3440 .4510 .2481 ?
H(61) .4354 .5823 .1976 ?
H(62) .3507 .5906 .1577 ?
H(13) .3516 1.0897 .1778 ?
H(14) .3965 1.3050 .1535 ?
H(15) .4382 1.3484 .0478 ?
H(16) .4506 1.1718 -.0292 ?
H(17) .4131 .9552 .0030 ?
H(19) .4514 .6815 .0692 ?
H(20) .4295 .5257 -.0156 ?
H(211) .3188 .5420 -.0774 ?
H(221) .2232 .7006 -.0516 ?
H(23) .2422 .8546 .0337 ?
H(411) .4879 .5725 .2837 ?
H(412) .4505 .4319 .3172 ?
H(413) .4763 .5628 .3647 ?
H(421) .3542 .5651 .4092 ?
H(422) .3267 .4362 .3611 ?
H(423) .2756 .5809 .3617 ?

loop_
_geom_angle_atom_site_label_1
_geom_angle_atom_site_label_2
_geom_angle_atom_site_label_3
_geom_angle
_geom_angle_publ_flag
C(2) C(1) C(6) 109.5(6) yes
C(2) C(1) O(7) 109.5(6) yes
C(6) C(1) O(7) 109.5(6) yes
C(2) C(1) O(11) 109.3(6) yes
C(6) C(1) O(11) 113.6(6) yes
O(7) C(1) O(11) 105.4(6) yes
C(1) C(2) C(3) 110.1(7) yes
C(2) C(3) N(4) 113.9(7) yes
C(3) N(4) C(5) 109.4(6) yes
N(4) C(5) C(6) 111.5(6) yes
C(1) C(6) C(5) 111.8(7) yes
C(1) O(7) C(8) 110.0(6) yes
O(7) C(8) O(9) 122.4(8) yes
O(7) C(8) C(10) 109.9(7) yes
O(9) C(8) C(10) 127.7(9) yes
C(8) C(10) O(11) 100.6(6) yes
C(8) C(10) C(12) 111.2(7) yes
C(8) C(10) C(18) 108.8(7) yes
O(11) C(10) C(12) 108.5(6) yes
O(11) C(10) C(18) 111.3(7) yes
C(12) C(10) C(18) 115.5(7) yes
C(1) O(11) C(10) 110.0(5) yes
C(41) N(4) C(3) 109.8(7) yes
C(41) N(4) C(5) 112.2(7) yes
C(42) N(4) C(3) 109.1(7) yes
C(42) N(4) C(5) 108.1(7) yes
C(42) N(4) C(41) 108.1(7) yes
C(13) C(12) C(10) 120.6(7) yes
C(17) C(12) C(10) 121.8(7) yes
C(17) C(12) C(13) 117.6(8) yes
C(14) C(13) C(12) 122.9(8) yes
C(15) C(14) C(13) 117.3(12) yes
C(16) C(15) C(14) 122.6(13) yes
C(17) C(16) C(15) 115.9(11) yes
C(16) C(17) C(12) 123.5(8) yes
C(19) C(18) C(10) 121.5(8) yes
C(23) C(18) C(10) 119.9(8) yes
C(23) C(18) C(19) 118.6(9) yes
C(20) C(19) C(18) 120.9(9) yes
C(21) C(20) C(19) 119.4(10) yes
C(22) C(21) C(20) 120.8(11) yes
C(22) C(23) C(18) 119.7(10) yes
C(23) C(22) C(21) 120.5(11) yes

loop_
_geom_bond_atom_site_label_1
_geom_bond_atom_site_label_2
_geom_bond_distance
_geom_bond_publ_flag
C(1) C(2) 1.510(10) yes
C(1) C(6) 1.520(10) yes
C(2) C(3) 1.500(10) yes
C(3) N(4) 1.510(10) yes
N(4) C(5) 1.510(10) yes
N(4) C(41) 1.510(10) yes
N(4) C(42) 1.490(10) yes
C(5) C(6) 1.490(10) yes
C(1) O(7) 1.440(10) yes
O(7) C(8) 1.340(10) yes
C(8) O(9) 1.200(10) yes
C(8) C(10) 1.540(10) yes
C(1) O(11) 1.420(10) yes
C(10) O(11) 1.460(10) yes
C(10) C(12) 1.510(10) yes
C(10) C(18) 1.530(10) yes
C(13) C(12) 1.360(9) yes
C(17) C(12) 1.351(9) yes
C(14) C(13) 1.351(10) yes
C(14) C(15) 1.361(15) yes
C(15) C(16) 1.391(15) yes
C(16) C(17) 1.361(10) yes
C(10) C(18) 1.531(12) yes
C(18) C(19) 1.386(12) yes
C(18) C(23) 1.388(12) yes
C(19) C(20) 1.401(14) yes
C(20) C(21) 1.340(13) yes
C(21) C(22) 1.380(14) yes
C(22) C(23) 1.384(13) yes
